data_7716388
loop_
_publ_author_name
'Ghasemzadeh, Roghayyeh'
'Akhbari, Kamran'
'Kawata, Satoshi'

_publ_section_title
;
 Ag@MUT-16 nanocomposite as a Fenton-like and plasmonic photocatalyst for
 degradation of Quinoline Yellow under visible light.
;
_journal_issue 26
_journal_name_full 'Dalton transactions (Cambridge, England : 2003)'
_journal_page_first 11094
_journal_page_last 11111
_journal_paper_doi 10.1039/d4dt00322e
_journal_volume 53
_journal_year 2024
_chemical_formula_sum 'C34 H44 Cl4 Co2 N6 O12'
_chemical_formula_weight 988.41
_space_group_crystal_system tetragonal
_space_group_IT_number 142
_space_group_name_Hall '-I 4bd 2c'
_space_group_name_H-M_alt 'I 41/a c d :2'
_symmetry_cell_setting tetragonal
_symmetry_space_group_name_H-M 'I 41/a c d :2'
_atom_sites_solution_hydrogens geom
_atom_sites_solution_primary direct
_atom_sites_solution_secondary difmap
_audit_creation_method SHELXL-2018/3
_audit_update_record
;
2023-11-15 deposited with the CCDC.	2024-05-30 downloaded from the CCDC.
;
_cell_angle_alpha 90
_cell_angle_beta 90
_cell_angle_gamma 90
_cell_formula_units_Z 16
_cell_length_a 21.7704(9)
_cell_length_b 21.7704(9)
_cell_length_c 37.9027(7)
_cell_measurement_reflns_used 78437
_cell_measurement_temperature 130(2)
_cell_measurement_theta_max 27.48
_cell_measurement_theta_min 3.15
_cell_volume 17964.0(11)
_computing_cell_refinement 'RAPID AUTO'
_computing_data_collection 'RAPID AUTO (Rigaku, ????)'
_computing_data_reduction 'RAPID AUTO'
_computing_molecular_graphics 'Yadokari-XG 2009 (Wakita Nemoto et al., 2009)'
_computing_publication_material 'Yadokari-XG 2009 (Wakita,Nemoto et al., 2009)'
_computing_structure_refinement 'SHELXL-2018/3 (Sheldrick, 2018)'
_computing_structure_solution 'SHELXT Version 2014/5 (Sheldrick, 2014)'
_diffrn_ambient_temperature 130(2)
_diffrn_measured_fraction_theta_full 0.998
_diffrn_measured_fraction_theta_max 0.998
_diffrn_measurement_device_type 'Rigaku R-AXIS RAPID'
_diffrn_measurement_method \w
_diffrn_radiation_type MoK\a
_diffrn_radiation_wavelength 0.71075
_diffrn_reflns_av_R_equivalents 0.0973
_diffrn_reflns_av_unetI/netI 0.0357
_diffrn_reflns_Laue_measured_fraction_full 0.998
_diffrn_reflns_Laue_measured_fraction_max 0.998
_diffrn_reflns_limit_h_max 28
_diffrn_reflns_limit_h_min -28
_diffrn_reflns_limit_k_max 26
_diffrn_reflns_limit_k_min -28
_diffrn_reflns_limit_l_max 49
_diffrn_reflns_limit_l_min -49
_diffrn_reflns_number 134460
_diffrn_reflns_point_group_measured_fraction_full 0.998
_diffrn_reflns_point_group_measured_fraction_max 0.998
_diffrn_reflns_theta_full 25.242
_diffrn_reflns_theta_max 27.482
_diffrn_reflns_theta_min 3.148
_exptl_absorpt_coefficient_mu 1.038
_exptl_absorpt_correction_T_max 1.0000
_exptl_absorpt_correction_T_min 0.2780
_exptl_absorpt_correction_type multi-scan
_exptl_absorpt_process_details 'ABSCOR (Rigaku, 1995)'
_exptl_crystal_colour green
_exptl_crystal_density_diffrn 1.462
_exptl_crystal_description block
_exptl_crystal_F_000 8128
_exptl_crystal_size_max 0.400
_exptl_crystal_size_mid 0.120
_exptl_crystal_size_min 0.120
_refine_diff_density_max 1.509
_refine_diff_density_min -0.600
_refine_diff_density_rms 0.108
_refine_ls_extinction_method none
_refine_ls_goodness_of_fit_ref 1.217
_refine_ls_hydrogen_treatment constr
_refine_ls_matrix_type full
_refine_ls_number_parameters 381
_refine_ls_number_reflns 5141
_refine_ls_number_restraints 279
_refine_ls_restrained_S_all 1.209
_refine_ls_R_factor_all 0.0844
_refine_ls_R_factor_gt 0.0785
_refine_ls_shift/su_max 0.001
_refine_ls_shift/su_mean 0.000
_refine_ls_structure_factor_coef Fsqd
_refine_ls_weighting_details 'w=1/[\s^2^(Fo^2^)+(0.0676P)^2^+106.8312P] where P=(Fo^2^+2Fc^2^)/3'
_refine_ls_weighting_scheme calc
_refine_ls_wR_factor_gt 0.1832
_refine_ls_wR_factor_ref 0.1868
_reflns_Friedel_coverage 0.000
_reflns_number_gt 4780
_reflns_number_total 5141
_reflns_threshold_expression 'I > 2\s(I)'
_cod_data_source_file d4dt00322e1.cif
_cod_data_source_block Co
_cod_depositor_comments 'Adding full bibliography for 7716388.cif.'
_cod_original_cell_volume 17964.0(15)
_cod_original_sg_symbol_H-M 'I 41/a c d'
_cod_database_code 7716388
_shelx_shelxl_version_number 2018/3
_shelx_space_group_comment
;
The symmetry employed for this shelxl refinement is uniquely defined
by the following loop, which should always be used as a source of
symmetry information in preference to the above space-group names.
They are only intended as comments.
;
_shelx_estimated_absorpt_t_min 0.681
_shelx_estimated_absorpt_t_max 0.886

loop_
_space_group_symop_operation_xyz
'x, y, z'
'-x, -y+1/2, z'
'x, -y, -z+1/2'
'-x+1/2, y, -z'
'-y+1/4, -x+1/4, -z+1/4'
'y+3/4, x+1/4, -z+1/4'
'y+1/4, -x+1/4, z+3/4'
'-y+1/4, x+3/4, z+1/4'
'x+1/2, y+1/2, z+1/2'
'-x+1/2, -y+1, z+1/2'
'x+1/2, -y+1/2, -z+1'
'-x+1, y+1/2, -z+1/2'
'-y+3/4, -x+3/4, -z+3/4'
'y+5/4, x+3/4, -z+3/4'
'y+3/4, -x+3/4, z+5/4'
'-y+3/4, x+5/4, z+3/4'
'-x, -y, -z'
'x, y-1/2, -z'
'-x, y, z-1/2'
'x-1/2, -y, z'
'y-1/4, x-1/4, z-1/4'
'-y-3/4, -x-1/4, z-1/4'
'-y-1/4, x-1/4, -z-3/4'
'y-1/4, -x-3/4, -z-1/4'
'-x+1/2, -y+1/2, -z+1/2'
'x+1/2, y, -z+1/2'
'-x+1/2, y+1/2, z'
'x, -y+1/2, z+1/2'
'y+1/4, x+1/4, z+1/4'
'-y-1/4, -x+1/4, z+1/4'
'-y+1/4, x+1/4, -z-1/4'
'y+1/4, -x-1/4, -z+1/4'

loop_
_atom_site_label
_atom_site_type_symbol
_atom_site_fract_x
_atom_site_fract_y
_atom_site_fract_z
_atom_site_U_iso_or_equiv
_atom_site_adp_type
_atom_site_occupancy
_atom_site_site_symmetry_order
_atom_site_calc_flag
_atom_site_refinement_flags_posn
_atom_site_refinement_flags_adp
_atom_site_refinement_flags_occupancy
_atom_site_disorder_assembly
_atom_site_disorder_group
Co1 Co 0.23566(2) 0.48176(2) 0.58885(2) 0.02261(17) Uani 1 1 d . . . . .
O1 O 0.25037(14) 0.57341(13) 0.59341(7) 0.0300(6) Uani 1 1 d . . . . .
O2 O 0.21927(14) 0.57642(13) 0.65005(7) 0.0296(6) Uani 1 1 d . . . . .
O3 O 0.27735(14) 0.89119(13) 0.59833(7) 0.0307(6) Uani 1 1 d . . . . .
O4 O 0.25403(14) 0.89413(14) 0.65613(7) 0.0322(6) Uani 1 1 d . . . . .
N1 N 0.24469(14) 0.48047(14) 0.53402(8) 0.0239(6) Uani 1 1 d . . . . .
C1 C 0.23636(18) 0.60129(19) 0.62144(10) 0.0288(8) Uani 1 1 d . . . . .
C2 C 0.2422(2) 0.67022(18) 0.62200(10) 0.0290(8) Uani 1 1 d . . . . .
C3 C 0.2288(2) 0.7086(2) 0.59370(10) 0.0359(10) Uani 1 1 d . . . . .
C4 C 0.2369(2) 0.77128(19) 0.59650(10) 0.0342(9) Uani 1 1 d . . . . .
H4 H 0.226777 0.796677 0.576958 0.041 Uiso 1 1 calc R U . . .
C5 C 0.2594(2) 0.79834(19) 0.62714(10) 0.0303(9) Uani 1 1 d . . . . .
C6 C 0.2739(2) 0.7590(2) 0.65513(10) 0.0349(10) Uani 1 1 d . . . . .
C7 C 0.2645(2) 0.69682(19) 0.65278(10) 0.0347(10) Uani 1 1 d . . . . .
H7 H 0.273458 0.671489 0.672532 0.042 Uiso 1 1 calc R U . . .
C8 C 0.26461(19) 0.86718(19) 0.62772(10) 0.0288(8) Uani 1 1 d . . . . .
Cl1 Cl 0.19728(9) 0.68086(6) 0.55454(3) 0.0635(5) Uani 1 1 d . . . . .
Cl2 Cl 0.30487(8) 0.78682(6) 0.69435(3) 0.0612(5) Uani 1 1 d . . . . .
C9 C 0.1915(2) 0.5117(3) 0.51727(10) 0.0414(12) Uani 1 1 d . . . . .
H9 H 0.188680 0.554458 0.526066 0.050 Uiso 1 1 calc R U . . .
H9A H 0.153092 0.490133 0.523757 0.050 Uiso 1 1 calc R U . . .
C10 C 0.2474(3) 0.4172(2) 0.52034(10) 0.0416(11) Uani 1 1 d . . . . .
H10 H 0.209903 0.394661 0.527503 0.050 Uiso 1 1 calc R U . . .
H10A H 0.283310 0.395760 0.530605 0.050 Uiso 1 1 calc R U . . .
C11 C 0.1985(2) 0.5122(3) 0.47705(11) 0.0421(12) Uani 1 1 d . . . . .
H11 H 0.162571 0.491719 0.466189 0.051 Uiso 1 1 calc R U . . .
H11A H 0.199485 0.555236 0.468570 0.051 Uiso 1 1 calc R U . . .
N2 N 0.3871(3) 0.7739(3) 0.80831(16) 0.0828(18) Uani 1 1 d D U . . .
C12A C 0.3908(9) 0.7167(7) 0.8251(5) 0.127(8) Uani 0.731(12) 1 d D U P A 1
H18 H 0.363881 0.687330 0.813108 0.191 Uiso 0.731(12) 1 calc R U P A 1
H19 H 0.377965 0.720946 0.849775 0.191 Uiso 0.731(12) 1 calc R U P A 1
H20 H 0.433295 0.701800 0.824244 0.191 Uiso 0.731(12) 1 calc R U P A 1
C13A C 0.4123(6) 0.8260(7) 0.8277(4) 0.115(5) Uani 0.731(12) 1 d D U P A 1
H21 H 0.451219 0.814099 0.838746 0.172 Uiso 0.731(12) 1 calc R U P A 1
H22 H 0.383135 0.838754 0.846020 0.172 Uiso 0.731(12) 1 calc R U P A 1
H23 H 0.419407 0.860260 0.811436 0.172 Uiso 0.731(12) 1 calc R U P A 1
C14A C 0.3546(5) 0.7851(5) 0.7796(2) 0.074(3) Uani 0.731(12) 1 d D U P A 1
H24 H 0.333230 0.752165 0.768732 0.089 Uiso 0.731(12) 1 calc R U P A 1
O5A O 0.3507(5) 0.8381(4) 0.76611(19) 0.095(3) Uani 0.731(12) 1 d D U P A 1
C12B C 0.408(2) 0.7423(17) 0.8386(9) 0.112(14) Uani 0.269(12) 1 d D U P A 2
H25 H 0.402381 0.768112 0.859488 0.168 Uiso 0.269(12) 1 calc R U P A 2
H26 H 0.452060 0.732820 0.835875 0.168 Uiso 0.269(12) 1 calc R U P A 2
H27 H 0.385135 0.703970 0.841398 0.168 Uiso 0.269(12) 1 calc R U P A 2
C13B C 0.375(3) 0.7334(17) 0.7779(9) 0.175(18) Uani 0.269(12) 1 d D U P A 2
H28 H 0.348448 0.699652 0.785139 0.262 Uiso 0.269(12) 1 calc R U P A 2
H29 H 0.414511 0.716566 0.769375 0.262 Uiso 0.269(12) 1 calc R U P A 2
H30 H 0.355790 0.756950 0.759027 0.262 Uiso 0.269(12) 1 calc R U P A 2
C14B C 0.3865(18) 0.8331(9) 0.8034(9) 0.105(9) Uani 0.269(12) 1 d D U P A 2
H31 H 0.373471 0.854488 0.823927 0.125 Uiso 0.269(12) 1 calc R U P A 2
O5B O 0.399(2) 0.8691(17) 0.7786(10) 0.200(17) Uani 0.269(12) 1 d D U P A 2
N3 N 0.3946(4) 0.7300(4) 0.5528(3) 0.123(3) Uani 1 1 d D U . . .
C15A C 0.4040(16) 0.7059(14) 0.5840(6) 0.129(10) Uani 0.390(3) 1 d D U P B 1
H32 H 0.387462 0.664047 0.584460 0.193 Uiso 0.390(3) 1 calc R U P B 1
H33 H 0.383381 0.730840 0.601935 0.193 Uiso 0.390(3) 1 calc R U P B 1
H34 H 0.448205 0.704739 0.588835 0.193 Uiso 0.390(3) 1 calc R U P B 1
C16A C 0.4248(19) 0.7492(19) 0.5181(7) 0.213(16) Uani 0.390(3) 1 d D U P B 1
H16A H 0.393643 0.766462 0.502309 0.255 Uiso 0.390(3) 1 calc R U P B 1
H16B H 0.456427 0.780181 0.522808 0.255 Uiso 0.390(3) 1 calc R U P B 1
H16C H 0.443700 0.713243 0.506963 0.255 Uiso 0.390(3) 1 calc R U P B 1
C17A C 0.3804(15) 0.6636(11) 0.5425(7) 0.119(8) Uani 0.390(3) 1 d D U P B 1
H17A H 0.369495 0.637632 0.561637 0.143 Uiso 0.390(3) 1 calc R U P B 1
O6A O 0.3808(8) 0.6390(7) 0.5141(4) 0.095(5) Uani 0.390(3) 1 d D U P B 1
C15B C 0.411(2) 0.7518(16) 0.5833(7) 0.118(12) Uani 0.247(3) 1 d D U P B 2
H15D H 0.395436 0.793995 0.585617 0.142 Uiso 0.247(3) 1 calc R U P B 2
H15E H 0.393044 0.726299 0.602017 0.142 Uiso 0.247(3) 1 calc R U P B 2
H15F H 0.455525 0.751657 0.585205 0.142 Uiso 0.247(3) 1 calc R U P B 2
C16B C 0.3828(19) 0.6940(15) 0.5204(6) 0.104(11) Uani 0.247(3) 1 d D U P B 2
H16D H 0.347955 0.666368 0.524341 0.125 Uiso 0.247(3) 1 calc R U P B 2
H16E H 0.419364 0.669763 0.514510 0.125 Uiso 0.247(3) 1 calc R U P B 2
H16F H 0.373364 0.721970 0.500893 0.125 Uiso 0.247(3) 1 calc R U P B 2
C17B C 0.384(2) 0.7961(12) 0.5436(8) 0.116(11) Uani 0.247(3) 1 d D U P B 2
H17B H 0.388763 0.823997 0.562668 0.140 Uiso 0.247(3) 1 calc R U P B 2
O6B O 0.3706(17) 0.8197(14) 0.5158(7) 0.135(11) Uani 0.247(3) 1 d D U P B 2
C15C C 0.3620(11) 0.7620(11) 0.5305(7) 0.097(7) Uani 0.363(3) 1 d D U P B 3
H15G H 0.347583 0.735124 0.511487 0.116 Uiso 0.363(3) 1 calc R U P B 3
H15H H 0.326598 0.779845 0.542754 0.116 Uiso 0.363(3) 1 calc R U P B 3
H15I H 0.387293 0.794930 0.520567 0.116 Uiso 0.363(3) 1 calc R U P B 3
C16C C 0.3976(18) 0.6742(10) 0.5758(10) 0.131(15) Uani 0.363(3) 1 d D . P B 3
H16G H 0.370134 0.679608 0.596106 0.157 Uiso 0.363(3) 1 calc R U P B 3
H16H H 0.439762 0.668370 0.584205 0.157 Uiso 0.363(3) 1 calc R U P B 3
H16I H 0.384714 0.638091 0.562284 0.157 Uiso 0.363(3) 1 calc R U P B 3
C17C C 0.4035(15) 0.7857(11) 0.5733(8) 0.117(10) Uani 0.363(3) 1 d D U P B 3
H17C H 0.392078 0.823303 0.562451 0.140 Uiso 0.363(3) 1 calc R U P B 3
O6C O 0.4243(18) 0.789(2) 0.6032(8) 0.28(2) Uani 0.363(3) 1 d D U P B 3

loop_
_atom_site_aniso_label
_atom_site_aniso_U_11
_atom_site_aniso_U_22
_atom_site_aniso_U_33
_atom_site_aniso_U_23
_atom_site_aniso_U_13
_atom_site_aniso_U_12
Co1 0.0260(3) 0.0266(3) 0.0153(3) -0.00017(18) 0.00032(18) 0.0004(2)
O1 0.0439(16) 0.0237(13) 0.0224(12) -0.0031(11) 0.0035(12) 0.0006(12)
O2 0.0409(16) 0.0265(14) 0.0213(12) 0.0006(11) 0.0022(11) 0.0009(12)
O3 0.0410(16) 0.0321(15) 0.0190(12) 0.0000(11) 0.0029(11) 0.0014(12)
O4 0.0409(16) 0.0369(16) 0.0189(12) -0.0002(11) 0.0015(12) -0.0009(13)
N1 0.0254(15) 0.0274(16) 0.0189(14) -0.0018(12) -0.0005(12) -0.0014(13)
C1 0.033(2) 0.032(2) 0.0215(17) 0.0013(15) -0.0002(15) 0.0031(16)
C2 0.041(2) 0.0251(18) 0.0208(17) 0.0008(15) 0.0038(16) 0.0031(16)
C3 0.058(3) 0.030(2) 0.0199(17) -0.0026(16) -0.0081(18) -0.001(2)
C4 0.053(3) 0.031(2) 0.0186(17) 0.0011(15) -0.0048(17) 0.0024(19)
C5 0.041(2) 0.029(2) 0.0211(17) -0.0015(15) 0.0010(16) -0.0003(17)
C6 0.056(3) 0.031(2) 0.0170(16) -0.0020(15) -0.0101(17) -0.0034(19)
C7 0.056(3) 0.029(2) 0.0196(17) 0.0024(15) -0.0047(17) 0.0027(18)
C8 0.034(2) 0.030(2) 0.0224(18) 0.0006(15) 0.0004(15) -0.0020(16)
Cl1 0.1202(13) 0.0312(6) 0.0391(6) -0.0022(5) -0.0397(7) -0.0028(7)
Cl2 0.1164(13) 0.0327(6) 0.0346(6) -0.0041(5) -0.0364(7) 0.0033(7)
C9 0.037(2) 0.069(3) 0.0182(18) 0.0013(19) 0.0002(17) 0.021(2)
C10 0.074(3) 0.031(2) 0.0193(19) 0.0015(16) 0.005(2) -0.001(2)
C11 0.038(2) 0.069(3) 0.0193(19) 0.0016(19) 0.0012(17) 0.021(2)
N2 0.091(4) 0.095(5) 0.062(3) 0.004(3) -0.008(3) 0.028(4)
C12A 0.087(11) 0.130(14) 0.164(18) 0.076(14) 0.018(10) 0.033(11)
C13A 0.088(8) 0.159(13) 0.098(9) -0.044(9) -0.028(7) 0.028(8)
C14A 0.084(6) 0.086(7) 0.053(5) -0.008(5) -0.015(4) 0.030(5)
O5A 0.145(8) 0.075(5) 0.067(4) -0.005(4) -0.029(5) 0.030(5)
C12B 0.12(3) 0.11(3) 0.11(2) 0.01(2) 0.05(2) -0.01(2)
C13B 0.26(4) 0.16(3) 0.11(3) 0.00(2) -0.07(3) 0.01(4)
C14B 0.122(19) 0.087(15) 0.104(18) 0.028(14) 0.036(16) 0.039(15)
O5B 0.25(4) 0.19(3) 0.16(3) 0.06(3) 0.03(3) 0.00(3)
N3 0.102(6) 0.125(7) 0.140(8) 0.059(6) -0.042(6) -0.017(5)
C15A 0.097(17) 0.14(2) 0.15(2) 0.01(2) 0.027(16) -0.03(2)
C16A 0.30(4) 0.23(4) 0.11(2) 0.03(3) -0.04(3) -0.06(4)
C17A 0.129(19) 0.094(16) 0.135(18) 0.024(15) -0.008(18) -0.038(15)
O6A 0.119(12) 0.085(10) 0.081(9) -0.012(8) -0.004(8) -0.045(9)
C15B 0.068(19) 0.14(3) 0.15(2) 0.01(3) 0.044(19) -0.02(2)
C16B 0.13(2) 0.15(3) 0.032(12) 0.011(16) -0.032(14) -0.07(2)
C17B 0.11(2) 0.10(2) 0.14(3) -0.06(2) 0.04(2) -0.021(18)
O6B 0.18(3) 0.14(2) 0.084(17) 0.007(17) 0.026(18) 0.05(2)
C15C 0.080(15) 0.091(17) 0.120(19) 0.007(15) -0.005(14) 0.008(13)
C16C 0.11(2) 0.055(15) 0.23(5) 0.02(2) -0.03(3) 0.002(16)
C17C 0.083(18) 0.099(18) 0.17(3) -0.02(2) 0.01(2) -0.018(17)
O6C 0.18(3) 0.35(5) 0.31(4) -0.09(4) 0.00(3) -0.07(3)

loop_
_atom_type_symbol
_atom_type_description
_atom_type_scat_dispersion_real
_atom_type_scat_dispersion_imag
_atom_type_scat_source
C C 0.0033 0.0016 'International Tables Vol C Tables 4.2.6.8 and 6.1.1.4'
H H 0.0000 0.0000 'International Tables Vol C Tables 4.2.6.8 and 6.1.1.4'
Cl Cl 0.1484 0.1585 'International Tables Vol C Tables 4.2.6.8 and 6.1.1.4'
Co Co 0.3494 0.9721 'International Tables Vol C Tables 4.2.6.8 and 6.1.1.4'
N N 0.0061 0.0033 'International Tables Vol C Tables 4.2.6.8 and 6.1.1.4'
O O 0.0106 0.0060 'International Tables Vol C Tables 4.2.6.8 and 6.1.1.4'

loop_
_geom_angle_atom_site_label_1
_geom_angle_atom_site_label_2
_geom_angle_atom_site_label_3
_geom_angle
_geom_angle_site_symmetry_1
_geom_angle_site_symmetry_3
_geom_angle_publ_flag
O3 Co1 O4 89.68(12) 27_545 32_466 ?
O3 Co1 O1 164.86(11) 27_545 . ?
O4 Co1 O1 89.84(12) 32_466 . ?
O3 Co1 O2 88.23(12) 27_545 6_456 ?
O4 Co1 O2 162.68(11) 32_466 6_456 ?
O1 Co1 O2 87.74(12) . 6_456 ?
O3 Co1 N1 100.18(12) 27_545 . ?
O4 Co1 N1 100.84(12) 32_466 . ?
O1 Co1 N1 94.77(11) . . ?
O2 Co1 N1 96.45(12) 6_456 . ?
O3 Co1 Co1 81.29(8) 27_545 6_456 ?
O4 Co1 Co1 82.60(8) 32_466 6_456 ?
O1 Co1 Co1 83.65(8) . 6_456 ?
O2 Co1 Co1 80.09(8) 6_456 6_456 ?
N1 Co1 Co1 176.23(9) . 6_456 ?
C1 O1 Co1 120.5(3) . . ?
C1 O2 Co1 123.5(3) . 6_456 ?
C8 O3 Co1 122.0(3) . 27 ?
C8 O4 Co1 121.0(3) . 23_667 ?
C10 N1 C11 107.7(4) . 4_556 ?
C10 N1 C9 108.0(4) . . ?
C11 N1 C9 108.5(4) 4_556 . ?
C10 N1 Co1 111.5(2) . . ?
C11 N1 Co1 110.8(2) 4_556 . ?
C9 N1 Co1 110.2(2) . . ?
O1 C1 O2 125.9(4) . . ?
O1 C1 C2 118.1(3) . . ?
O2 C1 C2 116.0(3) . . ?
C7 C2 C3 118.0(4) . . ?
C7 C2 C1 117.2(3) . . ?
C3 C2 C1 124.8(4) . . ?
C4 C3 C2 120.5(4) . . ?
C4 C3 Cl1 117.3(3) . . ?
C2 C3 Cl1 122.1(3) . . ?
C3 C4 C5 121.8(4) . . ?
C3 C4 H4 119.1 . . ?
C5 C4 H4 119.1 . . ?
C4 C5 C6 116.9(4) . . ?
C4 C5 C8 117.4(4) . . ?
C6 C5 C8 125.6(4) . . ?
C7 C6 C5 121.4(4) . . ?
C7 C6 Cl2 117.1(3) . . ?
C5 C6 Cl2 121.4(3) . . ?
C6 C7 C2 121.2(4) . . ?
C6 C7 H7 119.4 . . ?
C2 C7 H7 119.4 . . ?
O4 C8 O3 127.4(4) . . ?
O4 C8 C5 117.9(3) . . ?
O3 C8 C5 114.6(3) . . ?
N1 C9 C11 110.5(3) . . ?
N1 C9 H9 109.5 . . ?
C11 C9 H9 109.5 . . ?
N1 C9 H9A 109.5 . . ?
C11 C9 H9A 109.5 . . ?
H9 C9 H9A 108.1 . . ?
N1 C10 C10 110.73(19) . 4_556 ?
N1 C10 H10 109.5 . . ?
C10 C10 H10 109.5 4_556 . ?
N1 C10 H10A 109.5 . . ?
C10 C10 H10A 109.5 4_556 . ?
H10 C10 H10A 108.1 . . ?
N1 C11 C9 111.2(3) 4_556 . ?
N1 C11 H11 109.4 4_556 . ?
C9 C11 H11 109.4 . . ?
N1 C11 H11A 109.4 4_556 . ?
C9 C11 H11A 109.4 . . ?
H11 C11 H11A 108.0 . . ?
C14A N2 C12A 124.8(11) . . ?
C14B N2 C12B 127(2) . . ?
C14A N2 C13A 118.1(10) . . ?
C12A N2 C13A 116.1(11) . . ?
C14B N2 C13B 119(2) . . ?
C12B N2 C13B 114(2) . . ?
N2 C12A H18 109.5 . . ?
N2 C12A H19 109.5 . . ?
H18 C12A H19 109.5 . . ?
N2 C12A H20 109.5 . . ?
H18 C12A H20 109.5 . . ?
H19 C12A H20 109.5 . . ?
N2 C13A H21 109.5 . . ?
N2 C13A H22 109.5 . . ?
H21 C13A H22 109.5 . . ?
N2 C13A H23 109.5 . . ?
H21 C13A H23 109.5 . . ?
H22 C13A H23 109.5 . . ?
O5A C14A N2 122.6(10) . . ?
O5A C14A H24 118.7 . . ?
N2 C14A H24 118.7 . . ?
N2 C12B H25 109.5 . . ?
N2 C12B H26 109.5 . . ?
H25 C12B H26 109.5 . . ?
N2 C12B H27 109.5 . . ?
H25 C12B H27 109.5 . . ?
H26 C12B H27 109.5 . . ?
N2 C13B H28 109.5 . . ?
N2 C13B H29 109.5 . . ?
H28 C13B H29 109.5 . . ?
N2 C13B H30 109.5 . . ?
H28 C13B H30 109.5 . . ?
H29 C13B H30 109.5 . . ?
O5B C14B N2 136(3) . . ?
O5B C14B H31 111.8 . . ?
N2 C14B H31 111.8 . . ?
C15C N3 C17C 88.5(14) . . ?
C15B N3 C16B 169(2) . . ?
C15C N3 C16C 146.4(18) . . ?
C17C N3 C16C 111.1(16) . . ?
C15B N3 C17B 84.1(16) . . ?
C16B N3 C17B 106.7(17) . . ?
C15A N3 C16A 145(2) . . ?
C15A N3 C17A 83.3(13) . . ?
C16A N3 C17A 97.2(17) . . ?
N3 C15A C17A 53.4(10) . . ?
N3 C15A H32 109.5 . . ?
C17A C15A H32 57.6 . . ?
N3 C15A H33 109.5 . . ?
C17A C15A H33 136.2 . . ?
H32 C15A H33 109.5 . . ?
N3 C15A H34 109.5 . . ?
C17A C15A H34 114.2 . . ?
H32 C15A H34 109.5 . . ?
H33 C15A H34 109.5 . . ?
N3 C16A H16A 109.5 . . ?
N3 C16A H16B 109.5 . . ?
H16A C16A H16B 109.5 . . ?
N3 C16A H16C 109.5 . . ?
H16A C16A H16C 109.5 . . ?
H16B C16A H16C 109.5 . . ?
O6A C17A N3 130(2) . . ?
O6A C17A C15A 163(3) . . ?
N3 C17A C15A 43.4(10) . . ?
O6A C17A H17A 114.8 . . ?
N3 C17A H17A 114.8 . . ?
C15A C17A H17A 74.0 . . ?
N3 C15B C17B 52.5(12) . . ?
N3 C15B H15D 109.5 . . ?
C17B C15B H15D 59.2 . . ?
N3 C15B H15E 109.5 . . ?
C17B C15B H15E 138.7 . . ?
H15D C15B H15E 109.5 . . ?
N3 C15B H15F 109.5 . . ?
C17B C15B H15F 111.6 . . ?
H15D C15B H15F 109.5 . . ?
H15E C15B H15F 109.5 . . ?
N3 C16B H16D 109.5 . . ?
N3 C16B H16E 109.5 . . ?
H16D C16B H16E 109.5 . . ?
N3 C16B H16F 109.5 . . ?
H16D C16B H16F 109.5 . . ?
H16E C16B H16F 109.5 . . ?
O6B C17B N3 130(3) . . ?
O6B C17B C15B 173(3) . . ?
N3 C17B C15B 43.3(11) . . ?
O6B C17B H17B 114.8 . . ?
N3 C17B H17B 114.8 . . ?
C15B C17B H17B 71.6 . . ?
N3 C15C C17C 48.9(11) . . ?
N3 C15C H15G 109.5 . . ?
C17C C15C H15G 158.3 . . ?
N3 C15C H15H 109.5 . . ?
C17C C15C H15H 82.2 . . ?
H15G C15C H15H 109.5 . . ?
N3 C15C H15I 109.5 . . ?
C17C C15C H15I 82.2 . . ?
H15G C15C H15I 109.5 . . ?
H15H C15C H15I 109.5 . . ?
N3 C16C H16G 109.5 . . ?
N3 C16C H16H 109.5 . . ?
H16G C16C H16H 109.5 . . ?
N3 C16C H16I 109.5 . . ?
H16G C16C H16I 109.5 . . ?
H16H C16C H16I 109.5 . . ?
O6C C17C N3 126(3) . . ?
O6C C17C C15C 166(3) . . ?
N3 C17C C15C 42.6(10) . . ?
O6C C17C H17C 116.9 . . ?
N3 C17C H17C 116.9 . . ?
C15C C17C H17C 75.1 . . ?

loop_
_geom_bond_atom_site_label_1
_geom_bond_atom_site_label_2
_geom_bond_distance
_geom_bond_site_symmetry_2
_geom_bond_publ_flag
Co1 O3 2.024(3) 27_545 ?
Co1 O4 2.025(3) 32_466 ?
Co1 O1 2.028(3) . ?
Co1 O2 2.038(3) 6_456 ?
Co1 N1 2.088(3) . ?
Co1 Co1 2.7428(9) 6_456 ?
O1 C1 1.261(5) . ?
O2 C1 1.268(5) . ?
O3 C8 1.261(4) . ?
O4 C8 1.248(5) . ?
N1 C10 1.473(5) . ?
N1 C11 1.478(5) 4_556 ?
N1 C9 1.486(5) . ?
C1 C2 1.506(6) . ?
C2 C7 1.390(5) . ?
C2 C3 1.391(5) . ?
C3 C4 1.379(6) . ?
C3 Cl1 1.743(4) . ?
C4 C5 1.392(5) . ?
C4 H4 0.9500 . ?
C5 C6 1.399(5) . ?
C5 C8 1.503(6) . ?
C6 C7 1.372(6) . ?
C6 Cl2 1.742(4) . ?
C7 H7 0.9500 . ?
C9 C11 1.532(5) . ?
C9 H9 0.9900 . ?
C9 H9A 0.9900 . ?
C10 C10 1.546(8) 4_556 ?
C10 H10 0.9900 . ?
C10 H10A 0.9900 . ?
C11 H11 0.9900 . ?
C11 H11A 0.9900 . ?
N2 C14B 1.303(18) . ?
N2 C14A 1.320(10) . ?
N2 C12A 1.401(13) . ?
N2 C12B 1.416(19) . ?
N2 C13A 1.460(14) . ?
N2 C13B 1.47(2) . ?
C12A H18 0.9800 . ?
C12A H19 0.9800 . ?
C12A H20 0.9800 . ?
C13A H21 0.9800 . ?
C13A H22 0.9800 . ?
C13A H23 0.9800 . ?
C14A O5A 1.264(12) . ?
C14A H24 0.9500 . ?
C12B H25 0.9800 . ?
C12B H26 0.9800 . ?
C12B H27 0.9800 . ?
C13B H28 0.9800 . ?
C13B H29 0.9800 . ?
C13B H30 0.9800 . ?
C14B O5B 1.25(2) . ?
C14B H31 0.9500 . ?
N3 C15B 1.30(2) . ?
N3 C15C 1.31(2) . ?
N3 C15A 1.31(2) . ?
N3 C17C 1.45(2) . ?
N3 C16B 1.48(2) . ?
N3 C16C 1.50(2) . ?
N3 C17B 1.50(2) . ?
N3 C16A 1.53(2) . ?
N3 C17A 1.53(2) . ?
C15A C17A 1.89(3) . ?
C15A H32 0.9800 . ?
C15A H33 0.9800 . ?
C15A H34 0.9800 . ?
C16A H16A 0.9800 . ?
C16A H16B 0.9800 . ?
C16A H16C 0.9800 . ?
C17A O6A 1.20(3) . ?
C17A H17A 0.9500 . ?
C15B C17B 1.88(3) . ?
C15B H15D 0.9800 . ?
C15B H15E 0.9800 . ?
C15B H15F 0.9800 . ?
C16B H16D 0.9800 . ?
C16B H16E 0.9800 . ?
C16B H16F 0.9800 . ?
C17B O6B 1.21(3) . ?
C17B H17B 0.9500 . ?
C15C C17C 1.93(3) . ?
C15C H15G 0.9800 . ?
C15C H15H 0.9800 . ?
C15C H15I 0.9800 . ?
C16C H16G 0.9800 . ?
C16C H16H 0.9800 . ?
C16C H16I 0.9800 . ?
C17C O6C 1.22(3) . ?
C17C H17C 0.9500 . ?

loop_
_geom_hbond_atom_site_label_D
_geom_hbond_atom_site_label_H
_geom_hbond_atom_site_label_A
_geom_hbond_distance_DH
_geom_hbond_distance_HA
_geom_hbond_distance_DA
_geom_hbond_angle_DHA
_geom_hbond_site_symmetry_A
_geom_hbond_publ_flag
C9 H9 Cl1 0.99 2.96 3.946(6) 172.6 . yes
C9 H9A Cl2 0.99 2.97 3.944(5) 167.7 32_466 yes
C11 H11 O2 0.99 2.57 3.112(5) 114.7 16_544 yes
C11 H11A O1 0.99 2.62 3.185(5) 116.3 4_556 yes

loop_
_geom_torsion_atom_site_label_1
_geom_torsion_atom_site_label_2
_geom_torsion_atom_site_label_3
_geom_torsion_atom_site_label_4
_geom_torsion
_geom_torsion_site_symmetry_1
_geom_torsion_site_symmetry_2
_geom_torsion_site_symmetry_3
_geom_torsion_site_symmetry_4
_geom_torsion_publ_flag
Co1 O1 C1 O2 8.5(6) . . . . ?
Co1 O1 C1 C2 -173.8(3) . . . . ?
Co1 O2 C1 O1 16.5(6) 6_456 . . . ?
Co1 O2 C1 C2 -161.2(3) 6_456 . . . ?
O1 C1 C2 C7 -140.8(4) . . . . ?
O2 C1 C2 C7 37.1(6) . . . . ?
O1 C1 C2 C3 37.1(6) . . . . ?
O2 C1 C2 C3 -144.9(4) . . . . ?
C7 C2 C3 C4 -0.6(7) . . . . ?
C1 C2 C3 C4 -178.6(4) . . . . ?
C7 C2 C3 Cl1 -177.0(4) . . . . ?
C1 C2 C3 Cl1 5.1(7) . . . . ?
C2 C3 C4 C5 1.0(7) . . . . ?
Cl1 C3 C4 C5 177.5(4) . . . . ?
C3 C4 C5 C6 0.2(7) . . . . ?
C3 C4 C5 C8 -178.2(4) . . . . ?
C4 C5 C6 C7 -1.8(7) . . . . ?
C8 C5 C6 C7 176.5(4) . . . . ?
C4 C5 C6 Cl2 177.8(4) . . . . ?
C8 C5 C6 Cl2 -3.9(7) . . . . ?
C5 C6 C7 C2 2.2(7) . . . . ?
Cl2 C6 C7 C2 -177.5(4) . . . . ?
C3 C2 C7 C6 -0.9(7) . . . . ?
C1 C2 C7 C6 177.2(4) . . . . ?
Co1 O4 C8 O3 -9.2(6) 23_667 . . . ?
Co1 O4 C8 C5 173.6(3) 23_667 . . . ?
Co1 O3 C8 O4 -14.3(6) 27 . . . ?
Co1 O3 C8 C5 163.0(3) 27 . . . ?
C4 C5 C8 O4 144.5(4) . . . . ?
C6 C5 C8 O4 -33.7(7) . . . . ?
C4 C5 C8 O3 -33.1(6) . . . . ?
C6 C5 C8 O3 148.7(4) . . . . ?
C10 N1 C9 C11 -59.2(5) . . . . ?
C11 N1 C9 C11 57.3(4) 4_556 . . . ?
Co1 N1 C9 C11 178.7(3) . . . . ?
C11 N1 C10 C10 -59.5(6) 4_556 . . 4_556 ?
C9 N1 C10 C10 57.5(7) . . . 4_556 ?
Co1 N1 C10 C10 178.7(5) . . . 4_556 ?
N1 C9 C11 N1 1.2(6) . . . 4_556 ?
C12A N2 C14A O5A 177.3(13) . . . . ?
C13A N2 C14A O5A 8.8(15) . . . . ?
C12B N2 C14B O5B 138(7) . . . . ?
C13B N2 C14B O5B -30(8) . . . . ?
C16A N3 C15A C17A -93(3) . . . . ?
C15A N3 C17A O6A -159(4) . . . . ?
C16A N3 C17A O6A -14(4) . . . . ?
C16A N3 C17A C15A 145(2) . . . . ?
N3 C15A C17A O6A 76(9) . . . . ?
C16B N3 C15B C17B 163(13) . . . . ?
C15B N3 C17B O6B 174(6) . . . . ?
C16B N3 C17B O6B -2(6) . . . . ?
C16B N3 C17B C15B -177(3) . . . . ?
C16C N3 C15C C17C 128(4) . . . . ?
C15C N3 C17C O6C 168(4) . . . . ?
C16C N3 C17C O6C 16(5) . . . . ?
C16C N3 C17C C15C -152(2) . . . . ?
